data_1551033
loop_
_publ_author_name
'Osuka, Atsuhiro'
'Shimizu, Daiki'
'Furukawa, Ko'
'Adinarayana, Bellamkonda'

_publ_section_title
;
 Stable radical versus reversible \s-bond formation of
 (porphyrinyl)dicyanomethyl radicals
;
_journal_name_full 'Chemical Science'
_journal_paper_doi 10.1039/C9SC01631G
_journal_year 2019
_chemical_formula_moiety 'C110 H100 I2 N12 Ni2'
_chemical_formula_sum 'C110 H100 I2 N12 Ni2'
_chemical_formula_weight 1961.2
_space_group_crystal_system triclinic
_space_group_IT_number 2
_space_group_name_Hall '-P 1'
_space_group_name_H-M_alt 'P -1'
_symmetry_space_group_name_Hall '-P 1'
_symmetry_space_group_name_H-M 'P -1'
_atom_sites_solution_hydrogens geom
_audit_creation_method SHELXL-2014/7
_audit_update_record
;
2019-03-05 deposited with the CCDC.    2019-05-13 downloaded from the CCDC.
;
_cell_angle_alpha 82.3860(10)
_cell_angle_beta 73.3520(10)
_cell_angle_gamma 69.5290(10)
_cell_formula_units_Z 2
_cell_length_a 16.4887(2)
_cell_length_b 17.6517(2)
_cell_length_c 18.6605(2)
_cell_measurement_reflns_used 2166
_cell_measurement_temperature 93(2)
_cell_measurement_theta_max 72.9
_cell_measurement_theta_min 28.1
_cell_volume 4871.78(10)
_computing_structure_refinement 'SHELXL-2014/7 (Sheldrick, 2014)'
_diffrn_ambient_temperature 93(2)
_diffrn_detector_area_resol_mean 5.8140
_diffrn_measured_fraction_theta_full 0.977
_diffrn_measured_fraction_theta_max 0.977
_diffrn_measurement_device_type 'Rigaku XtaLAB P200'
_diffrn_measurement_method \w
_diffrn_radiation_type CuK\a
_diffrn_radiation_wavelength 1.54184
_diffrn_reflns_av_R_equivalents 0.0581
_diffrn_reflns_av_unetI/netI 0.0445
_diffrn_reflns_Laue_measured_fraction_full 0.977
_diffrn_reflns_Laue_measured_fraction_max 0.977
_diffrn_reflns_limit_h_max 19
_diffrn_reflns_limit_h_min -19
_diffrn_reflns_limit_k_max 20
_diffrn_reflns_limit_k_min -20
_diffrn_reflns_limit_l_max 19
_diffrn_reflns_limit_l_min -21
_diffrn_reflns_number 58669
_diffrn_reflns_point_group_measured_fraction_full 0.977
_diffrn_reflns_point_group_measured_fraction_max 0.977
_diffrn_reflns_theta_full 62.996
_diffrn_reflns_theta_max 62.996
_diffrn_reflns_theta_min 2.674
_exptl_absorpt_coefficient_mu 5.869
_exptl_absorpt_correction_T_max 1.000
_exptl_absorpt_correction_T_min 0.579
_exptl_absorpt_correction_type multi-scan
_exptl_crystal_colour Colorless
_exptl_crystal_density_diffrn 1.337
_exptl_crystal_description Prism
_exptl_crystal_F_000 2012
_refine_diff_density_max 2.544
_refine_diff_density_min -1.453
_refine_diff_density_rms 0.091
_refine_ls_extinction_method none
_refine_ls_goodness_of_fit_ref 1.047
_refine_ls_hydrogen_treatment constr
_refine_ls_matrix_type full
_refine_ls_number_parameters 1238
_refine_ls_number_reflns 15394
_refine_ls_number_restraints 185
_refine_ls_restrained_S_all 1.054
_refine_ls_R_factor_all 0.0870
_refine_ls_R_factor_gt 0.0686
_refine_ls_shift/su_max 0.001
_refine_ls_shift/su_mean 0.000
_refine_ls_structure_factor_coef Fsqd
_refine_ls_weighting_details 'w=1/[\s^2^(Fo^2^)+(0.1101P)^2^+8.9933P] where P=(Fo^2^+2Fc^2^)/3'
_refine_ls_weighting_scheme calc
_refine_ls_wR_factor_gt 0.1871
_refine_ls_wR_factor_ref 0.2004
_reflns_Friedel_coverage 0.000
_reflns_number_gt 11598
_reflns_number_total 15394
_reflns_threshold_expression 'I > 2\s(I)'
_cod_data_source_file c9sc01631g2.cif
_cod_data_source_block 180828adi
_cod_depositor_comments
;
The following automatic conversions were performed:

'_exptl_absorpt_correction_type' value 'Multi-scan' changed to
'multi-scan' according to
/home/data/users/saulius/crontab/automatic-downloads/rss-feeds/RSC/lib/dictionaries/cif_core.dic
dictionary named 'cif_core.dic' version 2.4.2 from 2011-04-26.

Automatic conversion script
Id: cif_fix_values 4973 2017-02-22 13:04:09Z antanas 
;
_cod_database_code 1551033
_shelx_shelxl_version_number 2014/7
_shelx_space_group_comment
;
The symmetry employed for this shelxl refinement is uniquely defined
by the following loop, which should always be used as a source of
symmetry information in preference to the above space-group names.
They are only intended as comments.
;

loop_
_space_group_symop_operation_xyz
'x, y, z'
'-x, -y, -z'

loop_
_atom_site_label
_atom_site_type_symbol
_atom_site_fract_x
_atom_site_fract_y
_atom_site_fract_z
_atom_site_U_iso_or_equiv
_atom_site_adp_type
_atom_site_occupancy
_atom_site_site_symmetry_order
_atom_site_calc_flag
_atom_site_refinement_flags_posn
_atom_site_refinement_flags_adp
_atom_site_refinement_flags_occupancy
_atom_site_disorder_assembly
_atom_site_disorder_group
I1 I 0.82556(3) 0.30687(2) 0.58360(3) 0.07198(18) Uani 1 1 d . . . . .
I2 I 0.40246(4) 0.57910(3) 0.54430(3) 0.0858(2) Uani 1 1 d . . . . .
Ni1 Ni 0.64707(6) 0.66649(5) 0.63667(5) 0.0430(2) Uani 1 1 d . . . . .
Ni2 Ni 0.14821(7) 0.64336(6) 0.85501(6) 0.0575(3) Uani 1 1 d . . . . .
N1 N 0.5891(3) 0.6084(2) 0.7209(3) 0.0433(10) Uani 1 1 d . . . . .
N2 N 0.7145(3) 0.5668(3) 0.5858(3) 0.0468(11) Uani 1 1 d . . . . .
N3 N 0.5853(3) 0.7660(3) 0.6890(3) 0.0463(11) Uani 1 1 d . . . . .
N4 N 0.7001(3) 0.7250(3) 0.5516(3) 0.0458(11) Uani 1 1 d . . . . .
N9 N 0.2483(3) 0.5479(3) 0.8645(3) 0.0522(12) Uani 1 1 d . . . . .
N10 N 0.1939(3) 0.6417(3) 0.7485(3) 0.0563(13) Uani 1 1 d . . . . .
N11 N 0.1032(3) 0.6458(3) 0.9613(3) 0.0610(14) Uani 1 1 d . . . . .
N5 N 0.4992(4) 0.4230(3) 0.9807(3) 0.0605(14) Uani 1 1 d . . . . .
C52 C 0.6080(4) 0.5257(3) 0.7316(3) 0.0427(12) Uani 1 1 d . . . . .
N6 N 0.5317(4) 0.3780(3) 0.6644(3) 0.0631(14) Uani 1 1 d . . . . .
N7 N 0.7060(4) 0.3090(3) 0.8061(3) 0.0587(13) Uani 1 1 d . . . . .
C55 C 0.5206(4) 0.6403(3) 0.7822(3) 0.0449(13) Uani 1 1 d . . . . .
N8 N 0.5029(4) 0.2435(3) 0.8651(3) 0.0653(15) Uani 1 1 d . . . . .
C57 C 0.6536(4) 0.8589(3) 0.6030(3) 0.0489(14) Uani 1 1 d . . . . .
C58 C 0.5495(4) 0.5070(3) 0.8001(3) 0.0440(13) Uani 1 1 d . . . . .
C59 C 0.4953(4) 0.5784(3) 0.8311(3) 0.0466(13) Uani 1 1 d . . . . .
H1 H 0.4493 0.5858 0.8766 0.056 Uiso 1 1 calc R U . . .
C60 C 0.6966(4) 0.8051(3) 0.5459(3) 0.0487(14) Uani 1 1 d . . . . .
N12 N 0.0481(4) 0.7370(3) 0.8443(4) 0.0684(16) Uani 1 1 d . . . . .
C62 C 0.5170(4) 0.7800(3) 0.7553(3) 0.0486(14) Uani 1 1 d . . . . .
C63 C 0.5211(4) 0.4257(3) 0.9168(4) 0.0498(14) Uani 1 1 d . . . . .
C64 C 0.6629(4) 0.9417(3) 0.5938(3) 0.0502(15) Uani 1 1 d . . . . .
C65 C 0.6394(4) 0.3601(3) 0.8174(3) 0.0468(13) Uani 1 1 d . . . . .
C66 C 0.5494(4) 0.4237(3) 0.8347(3) 0.0472(13) Uani 1 1 d . . . . .
C67 C 0.8278(4) 0.5921(3) 0.3822(3) 0.0524(15) Uani 1 1 d . . . . .
C68 C 0.4268(4) 0.7592(3) 0.9343(3) 0.0513(15) Uani 1 1 d . . . . .
C69 C 0.5985(4) 0.8403(3) 0.6689(3) 0.0488(14) Uani 1 1 d . . . . .
C70 C 0.7007(4) 0.9638(3) 0.6399(4) 0.0540(15) Uani 1 1 d . . . . .
H2 H 0.7248 0.9250 0.6753 0.065 Uiso 1 1 calc R U . . .
C71 C 0.3454(4) 0.5450(3) 0.7380(4) 0.0540(15) Uani 1 1 d . . . . .
H3 H 0.4046 0.5256 0.7069 0.065 Uiso 1 1 calc R U . . .
C72 C 0.7234(4) 0.4895(3) 0.6163(3) 0.0486(14) Uani 1 1 d . . . . .
C73 C 0.4092(4) 0.7483(3) 0.8681(3) 0.0469(14) Uani 1 1 d . . . . .
C74 C 0.7658(4) 0.5559(3) 0.5132(3) 0.0503(14) Uani 1 1 d . . . . .
C75 C 0.7471(4) 0.6964(3) 0.4813(3) 0.0504(14) Uani 1 1 d . . . . .
C76 C 0.4841(4) 0.7225(3) 0.7988(3) 0.0486(14) Uani 1 1 d . . . . .
C77 C 0.3283(4) 0.5163(4) 0.8114(3) 0.0513(14) Uani 1 1 d . . . . .
C78 C 0.6702(4) 1.0961(4) 0.5824(4) 0.0624(18) Uani 1 1 d . . . . .
H4 H 0.6730 1.1494 0.5787 0.075 Uiso 1 1 calc R U . . .
C79 C 0.7051(5) 1.0424(3) 0.6369(4) 0.0602(17) Uani 1 1 d . . . . .
C80 C 0.5388(4) 0.8997(3) 0.7228(3) 0.0541(15) Uani 1 1 d . . . . .
H5 H 0.5359 0.9545 0.7221 0.065 Uiso 1 1 calc R U . . .
C81 C 0.3836(4) 0.4444(3) 0.8421(3) 0.0499(14) Uani 1 1 d . . . . .
C82 C 0.2802(4) 0.6004(4) 0.7081(4) 0.0550(15) Uani 1 1 d . . . . .
C83 C 0.7775(4) 0.6167(3) 0.4605(3) 0.0503(14) Uani 1 1 d . . . . .
C84 C 0.5076(4) 0.3857(4) 0.7277(4) 0.0503(14) Uani 1 1 d . . . . .
C85 C 0.4798(4) 0.3922(3) 0.8095(3) 0.0502(14) Uani 1 1 d . . . . .
C86 C 0.7407(4) 0.8252(4) 0.4721(3) 0.0560(16) Uani 1 1 d . . . . .
H6 H 0.7475 0.8763 0.4548 0.067 Uiso 1 1 calc R U . . .
C87 C 0.4918(4) 0.3079(4) 0.8407(4) 0.0528(15) Uani 1 1 d . . . . .
C88 C 0.1925(4) 0.5103(4) 0.9965(4) 0.0545(15) Uani 1 1 d . . . . .
C89 C 0.2531(4) 0.4962(4) 0.9261(3) 0.0528(14) Uani 1 1 d . . . . .
C90 C 0.6739(4) 0.4696(3) 0.6829(3) 0.0484(14) Uani 1 1 d . . . . .
H7 H 0.6852 0.4139 0.6969 0.058 Uiso 1 1 calc R U . . .
C91 C 0.6317(4) 1.0764(3) 0.5338(4) 0.0553(16) Uani 1 1 d . . . . .
C92 C 0.6277(4) 0.9973(3) 0.5403(4) 0.0550(15) Uani 1 1 d . . . . .
H8 H 0.6012 0.9815 0.5084 0.066 Uiso 1 1 calc R U . . .
C93 C 0.2048(4) 0.4432(4) 1.0557(3) 0.0543(15) Uani 1 1 d . . . . .
C94 C 0.7842(4) 0.4305(3) 0.5627(3) 0.0552(15) Uani 1 1 d . . . . .
C95 C 0.8093(5) 0.4706(3) 0.4989(4) 0.0576(16) Uani 1 1 d . . . . .
H9 H 0.8480 0.4476 0.4530 0.069 Uiso 1 1 calc R U . . .
C96 C 0.3222(4) 0.7606(3) 0.8649(4) 0.0549(15) Uani 1 1 d . . . . .
C97 C 0.3553(4) 0.7822(4) 0.9974(4) 0.0588(16) Uani 1 1 d . . . . .
H10 H 0.3666 0.7903 1.0424 0.071 Uiso 1 1 calc R U . . .
C98 C 0.4879(4) 0.8629(3) 0.7742(4) 0.0549(15) Uani 1 1 d . . . . .
H11 H 0.4409 0.8875 0.8158 0.066 Uiso 1 1 calc R U . . .
C99 C 0.1727(4) 0.3806(4) 1.0547(4) 0.0551(15) Uani 1 1 d . . . . .
C100 C 0.1264(4) 0.5841(4) 1.0136(4) 0.0591(16) Uani 1 1 d . . . . .
C101 C 0.2883(5) 0.6197(4) 0.6294(4) 0.0645(18) Uani 1 1 d . . . . .
C102 C 0.9213(4) 0.5683(4) 0.3604(4) 0.0550(15) Uani 1 1 d . . . . .
C103 C 0.5199(4) 0.7480(4) 0.9379(4) 0.0580(16) Uani 1 1 d . . . . .
H30 H 0.5618 0.7319 0.8890 0.087 Uiso 1 1 calc R U . . .
H31 H 0.5222 0.7990 0.9511 0.087 Uiso 1 1 calc R U . . .
H32 H 0.5365 0.7058 0.9758 0.087 Uiso 1 1 calc R U . . .
C104 C 0.9650(5) 0.5338(4) 0.2909(4) 0.0621(17) Uani 1 1 d . . . . .
H12 H 1.0286 0.5168 0.2752 0.075 Uiso 1 1 calc R U . . .
C105 C 0.1492(5) 0.6829(4) 0.6956(4) 0.0650(18) Uani 1 1 d . . . . .
C106 C 0.7708(5) 0.7590(4) 0.4312(4) 0.0602(17) Uani 1 1 d . . . . .
H13 H 0.8016 0.7545 0.3796 0.072 Uiso 1 1 calc R U . . .
C107 C 0.3350(4) 0.4307(4) 0.9116(3) 0.0503(14) Uani 1 1 d . . . . .
H14 H 0.3524 0.3856 0.9444 0.060 Uiso 1 1 calc R U . . .
C108 C 0.2077(5) 0.6670(4) 0.6212(4) 0.0650(18) Uani 1 1 d . . . . .
H15 H 0.1921 0.6863 0.5753 0.078 Uiso 1 1 calc R U . . .
C109 C 0.8262(5) 0.5526(4) 0.2650(4) 0.0637(17) Uani 1 1 d . . . . .
H16 H 0.7935 0.5488 0.2319 0.076 Uiso 1 1 calc R U . . .
C110 C 0.2480(4) 0.4439(5) 1.1093(4) 0.0620(17) Uani 1 1 d . . . . .
C111 C 0.7797(5) 0.5873(4) 0.3335(4) 0.0578(16) Uani 1 1 d . . . . .
C112 C 0.9178(5) 0.5236(4) 0.2434(4) 0.0642(18) Uani 1 1 d . . . . .
C113 C 0.5916(5) 1.1397(4) 0.4776(5) 0.069(2) Uani 1 1 d . . . . .
C114 C 0.2682(5) 0.7937(4) 0.9964(4) 0.0649(18) Uani 1 1 d . . . . .
C115 C 0.2526(4) 0.7831(4) 0.9308(4) 0.0650(18) Uani 1 1 d . . . . .
H17 H 0.1929 0.7911 0.9296 0.078 Uiso 1 1 calc R U . . .
C116 C 0.1869(5) 0.3160(4) 1.1076(4) 0.0668(18) Uani 1 1 d . . . . .
H120 H 0.1655 0.2726 1.1070 0.080 Uiso 1 1 calc R U . . .
C117 C 0.3019(5) 0.7533(4) 0.7929(4) 0.0677(18) Uani 1 1 d . . . . .
H33 H 0.2375 0.7641 0.8017 0.102 Uiso 1 1 calc R U . . .
H34 H 0.3204 0.7927 0.7554 0.102 Uiso 1 1 calc R U . . .
H35 H 0.3348 0.6985 0.7746 0.102 Uiso 1 1 calc R U . . .
C118 C 0.0649(5) 0.7389(4) 0.7093(5) 0.0692(19) Uani 1 1 d . . . . .
C119 C 0.0370(5) 0.7103(4) 1.0042(5) 0.072(2) Uani 1 1 d . . . . .
C120 C 0.2315(4) 0.3147(5) 1.1604(4) 0.0659(18) Uani 1 1 d . . . . .
C121 C 0.7449(6) 1.0688(4) 0.6894(5) 0.0736(19) Uani 1 1 d . U . . .
C122 C 0.1216(5) 0.3813(4) 0.9990(4) 0.0683(18) Uani 1 1 d . . . . .
H36 H 0.1045 0.3323 1.0070 0.102 Uiso 1 1 calc R U . . .
H37 H 0.0676 0.4291 1.0059 0.102 Uiso 1 1 calc R U . . .
H38 H 0.1596 0.3828 0.9481 0.102 Uiso 1 1 calc R U . . .
C123 C -0.0119(5) 0.7894(4) 0.8989(6) 0.081(2) Uani 1 1 d . . . . .
C124 C 0.2599(5) 0.3788(5) 1.1613(4) 0.072(2) Uani 1 1 d . . . . .
H121 H 0.2887 0.3790 1.1987 0.086 Uiso 1 1 calc R U . . .
C125 C -0.0164(5) 0.7786(4) 0.9746(6) 0.081(3) Uani 1 1 d . . . . .
C126 C 0.0207(5) 0.7668(4) 0.7795(6) 0.074(2) Uani 1 1 d . . . . .
C127 C 0.6783(5) 0.6159(5) 0.3556(5) 0.079(2) Uani 1 1 d . . . . .
H39 H 0.6561 0.6387 0.4054 0.118 Uiso 1 1 calc R U . . .
H40 H 0.6557 0.6574 0.3192 0.118 Uiso 1 1 calc R U . . .
H41 H 0.6574 0.5701 0.3567 0.118 Uiso 1 1 calc R U . . .
C128 C 0.0437(5) 0.8494(4) 0.6094(5) 0.082(2) Uani 1 1 d . . . . .
C129 C 0.0755(5) 0.6094(5) 1.0875(4) 0.073(2) Uani 1 1 d . . . . .
H18 H 0.0779 0.5774 1.1325 0.087 Uiso 1 1 calc R U . . .
C131 C 0.0264(5) 0.7794(4) 0.6437(5) 0.077(2) Uani 1 1 d . . . . .
C132 C -0.0246(5) 0.7464(4) 0.6178(5) 0.073(2) Uani 1 1 d . . . . .
C133 C 0.0236(5) 0.6869(5) 1.0816(5) 0.081(2) Uani 1 1 d . . . . .
H19 H -0.0153 0.7202 1.1220 0.098 Uiso 1 1 calc R U . . .
C134 C 0.2858(6) 0.5103(6) 1.1108(5) 0.081(2) Uani 1 1 d . . . . .
H42 H 0.3134 0.4997 1.1528 0.122 Uiso 1 1 calc R U . . .
H43 H 0.3311 0.5118 1.0638 0.122 Uiso 1 1 calc R U . . .
H44 H 0.2374 0.5626 1.1169 0.122 Uiso 1 1 calc R U . . .
C136 C -0.0584(5) 0.7849(5) 0.5568(5) 0.079(2) Uani 1 1 d . . . . .
H20 H -0.0938 0.7628 0.5394 0.095 Uiso 1 1 calc R U . . .
C137 C 0.9743(5) 0.5758(5) 0.4104(4) 0.076(2) Uani 1 1 d . . . . .
H45 H 0.9334 0.6012 0.4567 0.115 Uiso 1 1 calc R U . . .
H46 H 1.0130 0.5220 0.4223 0.115 Uiso 1 1 calc R U . . .
H47 H 1.0114 0.6093 0.3849 0.115 Uiso 1 1 calc R U . . .
C138 C -0.0752(5) 0.8528(5) 0.8653(7) 0.097(3) Uani 1 1 d . . . . .
H21 H -0.1219 0.8974 0.8906 0.116 Uiso 1 1 calc R U . . .
C139 C 0.0103(5) 0.8846(4) 0.5479(6) 0.089(3) Uani 1 1 d . . . . .
H22 H 0.0233 0.9312 0.5233 0.106 Uiso 1 1 calc R U . . .
C140 C -0.0423(5) 0.8526(5) 0.5217(5) 0.083(2) Uani 1 1 d . . . . .
C141 C -0.0408(6) 0.6686(5) 0.6514(5) 0.082(2) Uani 1 1 d . . . . .
H48 H -0.0781 0.6555 0.6257 0.123 Uiso 1 1 calc R U . . .
H49 H 0.0166 0.6247 0.6457 0.123 Uiso 1 1 calc R U . . .
H50 H -0.0716 0.6752 0.7047 0.123 Uiso 1 1 calc R U . . .
C142 C 0.9670(6) 0.4783(5) 0.1719(4) 0.086(3) Uani 1 1 d . . . . .
H51 H 1.0318 0.4623 0.1657 0.129 Uiso 1 1 calc R U . . .
H52 H 0.9500 0.4299 0.1744 0.129 Uiso 1 1 calc R U . . .
H53 H 0.9512 0.5133 0.1292 0.129 Uiso 1 1 calc R U . . .
C143 C 0.1915(5) 0.8201(6) 1.0656(5) 0.094(3) Uani 1 1 d . . . . .
H54 H 0.2151 0.8245 1.1069 0.141 Uiso 1 1 calc R U . . .
H55 H 0.1495 0.8727 1.0552 0.141 Uiso 1 1 calc R U . . .
H56 H 0.1603 0.7800 1.0794 0.141 Uiso 1 1 calc R U . . .
C145 C 0.2494(6) 0.2420(5) 1.2147(5) 0.085(2) Uani 1 1 d . . . . .
H57 H 0.2239 0.2030 1.2052 0.128 Uiso 1 1 calc R U . . .
H58 H 0.3141 0.2164 1.2077 0.128 Uiso 1 1 calc R U . . .
H59 H 0.2215 0.2600 1.2662 0.128 Uiso 1 1 calc R U . . .
C146 C -0.0569(6) 0.8382(5) 0.7940(7) 0.092(3) Uani 1 1 d . . . . .
H23 H -0.0889 0.8689 0.7589 0.111 Uiso 1 1 calc R U . . .
C147 C 0.5748(8) 1.1025(5) 0.4183(6) 0.109(3) Uani 1 1 d . . . . .
H66 H 0.6307 1.0623 0.3927 0.163 Uiso 1 1 calc R U . . .
H67 H 0.5296 1.0762 0.4412 0.163 Uiso 1 1 calc R U . . .
H68 H 0.5531 1.1447 0.3820 0.163 Uiso 1 1 calc R U . . .
C148 C -0.0770(6) 0.8931(6) 0.4565(6) 0.104(3) Uani 1 1 d . . . . .
H60 H -0.0578 0.9406 0.4398 0.156 Uiso 1 1 calc R U . . .
H61 H -0.0536 0.8553 0.4157 0.156 Uiso 1 1 calc R U . . .
H62 H -0.1426 0.9101 0.4710 0.156 Uiso 1 1 calc R U . . .
C150 C 0.6874(7) 1.1500(5) 0.7205(5) 0.095(3) Uani 1 1 d . U . . .
H69 H 0.6787 1.1900 0.6792 0.142 Uiso 1 1 calc R U . . .
H70 H 0.6291 1.1470 0.7506 0.142 Uiso 1 1 calc R U . . .
H71 H 0.7167 1.1660 0.7519 0.142 Uiso 1 1 calc R U . . .
C151 C 0.6596(7) 1.1826(5) 0.4346(6) 0.109(3) Uani 1 1 d . . . . .
H72 H 0.7152 1.1424 0.4086 0.164 Uiso 1 1 calc R U . . .
H73 H 0.6344 1.2221 0.3979 0.164 Uiso 1 1 calc R U . . .
H74 H 0.6724 1.2105 0.4699 0.164 Uiso 1 1 calc R U . . .
C152 C 0.0957(7) 0.8888(5) 0.6389(7) 0.109(3) Uani 1 1 d . . . . .
H63 H 0.1144 0.8568 0.6820 0.164 Uiso 1 1 calc R U . . .
H64 H 0.1488 0.8914 0.5994 0.164 Uiso 1 1 calc R U . . .
H65 H 0.0575 0.9437 0.6543 0.164 Uiso 1 1 calc R U . . .
C157 C 0.5071(7) 1.2012(7) 0.5170(6) 0.135(5) Uani 1 1 d . . . . .
H75 H 0.5188 1.2252 0.5558 0.202 Uiso 1 1 calc R U . . .
H76 H 0.4853 1.2436 0.4810 0.202 Uiso 1 1 calc R U . . .
H77 H 0.4618 1.1751 0.5402 0.202 Uiso 1 1 calc R U . . .
C161 C 0.8346(7) 1.0757(8) 0.6461(7) 0.134(4) Uani 1 1 d . U . . .
H78 H 0.8272 1.1136 0.6032 0.201 Uiso 1 1 calc R U . . .
H79 H 0.8596 1.0954 0.6787 0.201 Uiso 1 1 calc R U . . .
H80 H 0.8755 1.0224 0.6282 0.201 Uiso 1 1 calc R U . . .
C164 C 0.7553(10) 1.0111(7) 0.7548(7) 0.146(4) Uani 1 1 d . U . . .
H81 H 0.7927 0.9569 0.7370 0.218 Uiso 1 1 calc R U . . .
H82 H 0.7839 1.0287 0.7858 0.218 Uiso 1 1 calc R U . . .
H83 H 0.6962 1.0098 0.7845 0.218 Uiso 1 1 calc R U . . .
C130 C -0.0701(10) 0.8746(8) 1.0772(9) 0.065(3) Uani 0.657(7) 1 d . . P A 1
H24 H -0.0106 0.8613 1.0816 0.078 Uiso 0.657(7) 1 calc R U P A 1
C135 C -0.1450(11) 0.9296(10) 1.1255(11) 0.086(3) Uani 0.657(7) 1 d . . P A 1
C144 C -0.0902(9) 0.8417(11) 1.0230(14) 0.073(5) Uani 0.657(7) 1 d . . P A 1
C149 C -0.1204(12) 0.9776(11) 1.1689(11) 0.095(5) Uani 0.657(7) 1 d . U P A 1
C153 C -0.0721(13) 1.0346(12) 1.1200(11) 0.102(6) Uani 0.657(7) 1 d . U P A 1
H102 H -0.0575 1.0648 1.1522 0.154 Uiso 0.657(7) 1 calc R U P A 1
H103 H -0.0168 1.0027 1.0858 0.154 Uiso 0.657(7) 1 calc R U P A 1
H104 H -0.1113 1.0726 1.0911 0.154 Uiso 0.657(7) 1 calc R U P A 1
C154 C -0.4069(10) 0.9185(9) 1.1484(12) 0.110(6) Uani 0.657(7) 1 d . . P A 1
H84 H -0.4022 0.9570 1.1790 0.165 Uiso 0.657(7) 1 calc R U P A 1
H85 H -0.4698 0.9309 1.1487 0.165 Uiso 0.657(7) 1 calc R U P A 1
H86 H -0.3841 0.8634 1.1688 0.165 Uiso 0.657(7) 1 calc R U P A 1
C155 C -0.2337(7) 0.9471(6) 1.1180(7) 0.063(3) Uani 0.657(7) 1 d . . P A 1
H25 H -0.2815 0.9878 1.1476 0.076 Uiso 0.657(7) 1 calc R U P A 1
C156 C -0.1824(6) 0.8534(6) 1.0214(6) 0.056(3) Uani 0.657(7) 1 d . . P A 1
H26 H -0.1931 0.8243 0.9877 0.067 Uiso 0.657(7) 1 calc R U P A 1
C158 C -0.2527(7) 0.9065(6) 1.0684(6) 0.061(3) Uani 0.657(7) 1 d . . P A 1
C159 C -0.3508(7) 0.9250(7) 1.0670(7) 0.075(3) Uani 0.657(7) 1 d . . P A 1
C160 C -0.1964(13) 1.0344(13) 1.2296(13) 0.115(7) Uani 0.657(7) 1 d . U P A 1
H105 H -0.1700 1.0624 1.2539 0.173 Uiso 0.657(7) 1 calc R U P A 1
H106 H -0.2399 1.0744 1.2056 0.173 Uiso 0.657(7) 1 calc R U P A 1
H107 H -0.2266 1.0020 1.2672 0.173 Uiso 0.657(7) 1 calc R U P A 1
C162 C -0.3589(8) 0.8646(8) 1.0200(9) 0.091(4) Uani 0.657(7) 1 d . . P A 1
H87 H -0.3373 0.8098 1.0414 0.136 Uiso 0.657(7) 1 calc R U P A 1
H88 H -0.4218 0.8778 1.0200 0.136 Uiso 0.657(7) 1 calc R U P A 1
H89 H -0.3228 0.8676 0.9686 0.136 Uiso 0.657(7) 1 calc R U P A 1
C166 C -0.0509(17) 0.9210(16) 1.2147(13) 0.152(8) Uani 0.657(7) 1 d . U P A 1
H108 H -0.0360 0.9549 1.2431 0.229 Uiso 0.657(7) 1 calc R U P A 1
H109 H -0.0781 0.8845 1.2494 0.229 Uiso 0.657(7) 1 calc R U P A 1
H110 H 0.0037 0.8892 1.1797 0.229 Uiso 0.657(7) 1 calc R U P A 1
C165 C -0.3848(10) 1.0113(7) 1.0336(10) 0.109(6) Uani 0.657(7) 1 d . . P A 1
H90 H -0.3795 1.0499 1.0638 0.163 Uiso 0.657(7) 1 calc R U P A 1
H91 H -0.3487 1.0143 0.9821 0.163 Uiso 0.657(7) 1 calc R U P A 1
H92 H -0.4476 1.0245 1.0336 0.163 Uiso 0.657(7) 1 calc R U P A 1
C171 C -0.0894(14) 0.8286(15) 1.0435(12) 0.13(3) Uani 0.343(7) 1 d G . P A 2
C181 C -0.0745(15) 0.8935(17) 1.0659(15) 0.065(3) Uani 0.343(7) 1 d G . P A 2
H27 H -0.0240 0.9088 1.0387 0.078 Uiso 0.343(7) 1 calc R U P A 2
C170 C -0.1335(16) 0.9360(13) 1.1282(14) 0.086(3) Uani 0.343(7) 1 d DG . P A 2
C169 C -0.2074(13) 0.9136(10) 1.1680(10) 0.089(8) Uani 0.343(7) 1 d G . P A 2
H28 H -0.2477 0.9427 1.2105 0.107 Uiso 0.343(7) 1 calc R U P A 2
C168 C -0.2222(9) 0.8487(9) 1.1455(8) 0.086(8) Uani 0.343(7) 1 d DG . P A 2
C167 C -0.1632(11) 0.8061(9) 1.0833(9) 0.080(7) Uani 0.343(7) 1 d G . P A 2
H29 H -0.1734 0.7618 1.0679 0.096 Uiso 0.343(7) 1 calc R U P A 2
C173 C -0.3135(17) 0.8233(16) 1.2746(8) 0.086(6) Uani 0.343(7) 1 d D U P A 2
H93 H -0.2553 0.7885 1.2821 0.129 Uiso 0.343(7) 1 calc R U P A 2
H94 H -0.3284 0.8770 1.2935 0.129 Uiso 0.343(7) 1 calc R U P A 2
H95 H -0.3597 0.7994 1.3017 0.129 Uiso 0.343(7) 1 calc R U P A 2
C172 C -0.3092(12) 0.8311(12) 1.1898(9) 0.112(7) Uani 0.343(7) 1 d D U P A 2
C174 C -0.0708(19) 0.8992(16) 1.2322(15) 0.088(8) Uani 0.343(7) 1 d D U P A 2
H111 H -0.0585 0.9160 1.2749 0.132 Uiso 0.343(7) 1 calc R U P A 2
H112 H -0.1077 0.8640 1.2502 0.132 Uiso 0.343(7) 1 calc R U P A 2
H113 H -0.0141 0.8696 1.1979 0.132 Uiso 0.343(7) 1 calc R U P A 2
C178 C -0.2186(15) 1.0183(17) 1.2328(17) 0.085(8) Uani 0.343(7) 1 d D U P A 2
H114 H -0.2194 1.0458 1.2754 0.127 Uiso 0.343(7) 1 calc R U P A 2
H115 H -0.2484 1.0582 1.1987 0.127 Uiso 0.343(7) 1 calc R U P A 2
H116 H -0.2502 0.9789 1.2509 0.127 Uiso 0.343(7) 1 calc R U P A 2
C179 C -0.3860(16) 0.880(2) 1.153(3) 0.133(11) Uani 0.343(7) 1 d D U P A 2
H96 H -0.4412 0.8693 1.1809 0.199 Uiso 0.343(7) 1 calc R U P A 2
H97 H -0.3954 0.9381 1.1539 0.199 Uiso 0.343(7) 1 calc R U P A 2
H98 H -0.3701 0.8644 1.1012 0.199 Uiso 0.343(7) 1 calc R U P A 2
C177 C -0.0671(18) 1.0284(15) 1.1476(14) 0.069(7) Uani 0.343(7) 1 d D U P A 2
H117 H -0.0547 1.0567 1.1829 0.104 Uiso 0.343(7) 1 calc R U P A 2
H118 H -0.0104 0.9951 1.1159 0.104 Uiso 0.343(7) 1 calc R U P A 2
H119 H -0.1015 1.0680 1.1162 0.104 Uiso 0.343(7) 1 calc R U P A 2
C182 C -0.2997(16) 0.7428(13) 1.1776(15) 0.101(7) Uani 0.343(7) 1 d D U P A 2
H99 H -0.2520 0.7052 1.1989 0.152 Uiso 0.343(7) 1 calc R U P A 2
H100 H -0.3564 0.7331 1.2023 0.152 Uiso 0.343(7) 1 calc R U P A 2
H101 H -0.2846 0.7343 1.1238 0.152 Uiso 0.343(7) 1 calc R U P A 2
C183 C -0.1210(13) 0.9743(11) 1.1910(12) 0.071(7) Uani 0.343(7) 1 d D U P A 2

loop_
_atom_site_aniso_label
_atom_site_aniso_U_11
_atom_site_aniso_U_22
_atom_site_aniso_U_33
_atom_site_aniso_U_23
_atom_site_aniso_U_13
_atom_site_aniso_U_12
I1 0.0944(4) 0.0304(2) 0.0635(3) -0.00014(17) 0.0006(2) -0.0044(2)
I2 0.0920(4) 0.0645(3) 0.0645(3) 0.0079(2) 0.0084(3) -0.0082(3)
Ni1 0.0546(5) 0.0236(4) 0.0430(5) 0.0022(4) -0.0053(4) -0.0106(4)
Ni2 0.0496(6) 0.0430(6) 0.0686(7) -0.0165(5) 0.0003(5) -0.0087(4)
N1 0.054(3) 0.026(2) 0.044(3) 0.0001(18) -0.006(2) -0.0110(19)
N2 0.060(3) 0.027(2) 0.046(3) 0.0039(19) -0.007(2) -0.012(2)
N3 0.059(3) 0.025(2) 0.048(3) 0.0045(19) -0.008(2) -0.014(2)
N4 0.058(3) 0.028(2) 0.046(3) 0.0008(19) -0.006(2) -0.015(2)
N9 0.046(3) 0.050(3) 0.054(3) -0.017(2) 0.002(2) -0.013(2)
N10 0.053(3) 0.039(3) 0.068(3) -0.007(2) -0.007(3) -0.009(2)
N11 0.052(3) 0.049(3) 0.073(4) -0.029(3) 0.007(3) -0.014(2)
N5 0.086(4) 0.044(3) 0.051(4) 0.002(2) -0.015(3) -0.025(3)
C52 0.052(3) 0.028(3) 0.046(3) 0.005(2) -0.011(2) -0.013(2)
N6 0.060(3) 0.062(3) 0.056(4) -0.017(3) -0.005(3) -0.011(3)
N7 0.067(3) 0.037(3) 0.065(3) 0.005(2) -0.011(3) -0.014(3)
C55 0.052(3) 0.031(3) 0.045(3) 0.002(2) -0.006(3) -0.013(2)
N8 0.077(4) 0.043(3) 0.069(4) -0.006(3) -0.006(3) -0.020(3)
C57 0.058(3) 0.030(3) 0.055(4) 0.007(2) -0.013(3) -0.014(3)
C58 0.058(3) 0.028(3) 0.044(3) 0.004(2) -0.012(3) -0.014(2)
C59 0.054(3) 0.032(3) 0.046(3) -0.002(2) -0.003(3) -0.013(2)
C60 0.060(3) 0.031(3) 0.053(3) 0.003(2) -0.013(3) -0.015(3)
N12 0.060(3) 0.042(3) 0.091(4) -0.023(3) -0.002(3) -0.010(3)
C62 0.060(3) 0.027(3) 0.052(3) 0.002(2) -0.008(3) -0.011(2)
C63 0.060(4) 0.026(3) 0.060(4) 0.002(3) -0.011(3) -0.015(2)
C64 0.064(4) 0.021(3) 0.054(4) 0.002(2) -0.004(3) -0.011(2)
C65 0.062(4) 0.027(3) 0.049(3) 0.002(2) -0.012(3) -0.016(3)
C66 0.055(3) 0.028(3) 0.051(3) 0.002(2) -0.005(3) -0.013(2)
C67 0.074(4) 0.036(3) 0.043(3) 0.002(2) -0.004(3) -0.021(3)
C68 0.056(3) 0.033(3) 0.055(4) 0.001(3) -0.003(3) -0.013(3)
C69 0.064(4) 0.025(3) 0.053(3) 0.002(2) -0.014(3) -0.011(2)
C70 0.066(4) 0.025(3) 0.059(4) 0.000(3) -0.009(3) -0.006(3)
C71 0.054(3) 0.039(3) 0.058(4) -0.009(3) 0.002(3) -0.014(3)
C72 0.056(3) 0.029(3) 0.051(3) 0.004(2) -0.009(3) -0.008(2)
C73 0.053(3) 0.024(3) 0.051(3) -0.002(2) -0.001(3) -0.008(2)
C74 0.063(4) 0.033(3) 0.046(3) 0.001(2) -0.005(3) -0.013(3)
C75 0.063(4) 0.036(3) 0.047(3) 0.004(2) -0.007(3) -0.018(3)
C76 0.059(3) 0.032(3) 0.047(3) -0.001(2) -0.005(3) -0.011(2)
C77 0.055(3) 0.045(3) 0.053(4) -0.013(3) -0.007(3) -0.016(3)
C78 0.062(4) 0.029(3) 0.086(5) 0.009(3) -0.010(4) -0.013(3)
C79 0.068(4) 0.031(3) 0.071(4) -0.002(3) -0.006(3) -0.013(3)
C80 0.069(4) 0.023(3) 0.056(4) 0.001(2) -0.005(3) -0.009(3)
C81 0.050(3) 0.041(3) 0.053(4) -0.013(3) -0.004(3) -0.012(3)
C82 0.055(4) 0.039(3) 0.059(4) -0.007(3) -0.001(3) -0.011(3)
C83 0.063(4) 0.038(3) 0.047(3) -0.001(2) -0.005(3) -0.020(3)
C84 0.048(3) 0.044(3) 0.051(4) -0.007(3) -0.005(3) -0.010(3)
C85 0.056(3) 0.037(3) 0.052(4) -0.003(3) -0.006(3) -0.014(3)
C86 0.075(4) 0.038(3) 0.050(4) 0.002(3) -0.002(3) -0.025(3)
C87 0.056(3) 0.041(3) 0.054(4) -0.012(3) 0.000(3) -0.015(3)
C88 0.050(3) 0.055(4) 0.056(4) -0.017(3) 0.003(3) -0.022(3)
C89 0.054(3) 0.052(3) 0.051(4) -0.009(3) -0.005(3) -0.021(3)
C90 0.060(3) 0.025(3) 0.051(3) 0.002(2) -0.010(3) -0.008(2)
C91 0.058(4) 0.029(3) 0.069(4) 0.009(3) -0.006(3) -0.014(3)
C92 0.062(4) 0.032(3) 0.064(4) 0.008(3) -0.013(3) -0.015(3)
C93 0.050(3) 0.061(4) 0.046(3) -0.018(3) 0.001(3) -0.016(3)
C94 0.069(4) 0.034(3) 0.052(4) -0.004(3) -0.005(3) -0.011(3)
C95 0.075(4) 0.032(3) 0.052(4) -0.005(3) -0.002(3) -0.010(3)
C96 0.056(4) 0.034(3) 0.065(4) -0.002(3) -0.005(3) -0.011(3)
C97 0.061(4) 0.049(4) 0.053(4) -0.004(3) -0.006(3) -0.008(3)
C98 0.064(4) 0.028(3) 0.056(4) -0.005(3) -0.002(3) -0.005(3)
C99 0.046(3) 0.057(4) 0.056(4) -0.014(3) -0.005(3) -0.011(3)
C100 0.053(4) 0.055(4) 0.064(4) -0.024(3) 0.005(3) -0.020(3)
C101 0.069(4) 0.042(3) 0.062(4) 0.001(3) -0.002(3) -0.006(3)
C102 0.065(4) 0.046(3) 0.051(4) 0.009(3) -0.007(3) -0.023(3)
C103 0.061(4) 0.053(4) 0.055(4) 0.000(3) -0.007(3) -0.020(3)
C104 0.063(4) 0.050(4) 0.058(4) 0.002(3) 0.003(3) -0.017(3)
C105 0.071(4) 0.037(3) 0.080(5) -0.002(3) -0.012(4) -0.016(3)
C106 0.082(4) 0.038(3) 0.052(4) 0.002(3) 0.001(3) -0.025(3)
C107 0.051(3) 0.046(3) 0.046(3) -0.009(3) -0.003(3) -0.013(3)
C108 0.083(5) 0.037(3) 0.066(4) 0.007(3) -0.014(4) -0.016(3)
C109 0.078(5) 0.052(4) 0.059(4) -0.013(3) -0.007(3) -0.022(3)
C110 0.054(4) 0.084(5) 0.047(4) -0.019(3) 0.002(3) -0.028(3)
C111 0.072(4) 0.044(3) 0.053(4) -0.003(3) -0.007(3) -0.021(3)
C112 0.079(5) 0.051(4) 0.055(4) -0.002(3) 0.004(3) -0.030(3)
C113 0.078(5) 0.042(3) 0.088(5) 0.022(3) -0.029(4) -0.023(3)
C114 0.061(4) 0.059(4) 0.054(4) 0.000(3) -0.001(3) -0.006(3)
C115 0.052(4) 0.050(4) 0.077(5) 0.004(3) -0.002(3) -0.011(3)
C116 0.057(4) 0.064(4) 0.071(5) -0.008(4) -0.002(3) -0.019(3)
C117 0.062(4) 0.059(4) 0.076(5) -0.016(4) -0.015(4) -0.010(3)
C118 0.066(4) 0.038(3) 0.099(6) 0.001(4) -0.023(4) -0.012(3)
C119 0.053(4) 0.061(4) 0.092(6) -0.041(4) 0.019(4) -0.022(3)
C120 0.045(3) 0.083(5) 0.060(4) -0.004(4) -0.008(3) -0.012(3)
C121 0.097(5) 0.044(3) 0.092(5) -0.010(3) -0.031(4) -0.030(3)
C122 0.071(4) 0.056(4) 0.080(5) -0.012(4) -0.015(4) -0.025(3)
C123 0.058(4) 0.052(4) 0.118(7) -0.029(4) 0.003(4) -0.010(3)
C124 0.058(4) 0.098(6) 0.056(4) -0.015(4) -0.001(3) -0.027(4)
C125 0.054(4) 0.047(4) 0.125(8) -0.041(4) 0.011(4) -0.011(3)
C126 0.055(4) 0.043(4) 0.118(7) -0.007(4) -0.019(4) -0.009(3)
C127 0.075(5) 0.073(5) 0.080(5) -0.030(4) -0.015(4) -0.011(4)
C128 0.073(5) 0.044(4) 0.127(7) 0.008(4) -0.033(5) -0.014(3)
C129 0.072(5) 0.070(5) 0.069(5) -0.027(4) 0.015(4) -0.033(4)
C131 0.065(4) 0.044(4) 0.114(7) 0.004(4) -0.020(4) -0.013(3)
C132 0.066(4) 0.042(4) 0.101(6) -0.001(4) -0.010(4) -0.017(3)
C133 0.072(5) 0.069(5) 0.091(6) -0.046(4) 0.025(4) -0.030(4)
C134 0.080(5) 0.106(6) 0.073(5) -0.033(5) -0.011(4) -0.046(5)
C136 0.068(5) 0.068(5) 0.096(6) 0.006(4) -0.025(4) -0.017(4)
C137 0.082(5) 0.085(5) 0.061(4) 0.007(4) -0.020(4) -0.027(4)
C138 0.061(5) 0.053(5) 0.163(10) -0.032(6) -0.014(6) -0.005(4)
C139 0.074(5) 0.044(4) 0.136(8) 0.021(4) -0.028(5) -0.013(4)
C140 0.064(4) 0.058(4) 0.115(7) 0.020(4) -0.025(4) -0.014(4)
C141 0.085(5) 0.059(4) 0.100(6) 0.005(4) -0.024(5) -0.027(4)
C142 0.101(6) 0.081(5) 0.070(5) -0.027(4) 0.018(4) -0.045(5)
C143 0.059(4) 0.111(7) 0.070(5) -0.002(5) 0.003(4) 0.007(4)
C145 0.077(5) 0.091(6) 0.080(5) 0.011(4) -0.026(4) -0.019(4)
C146 0.068(5) 0.053(4) 0.145(9) -0.019(5) -0.026(5) -0.003(4)
C147 0.158(9) 0.071(6) 0.105(7) 0.047(5) -0.066(7) -0.040(6)
C148 0.093(6) 0.096(7) 0.129(8) 0.030(6) -0.046(6) -0.036(5)
C150 0.117(6) 0.067(5) 0.091(6) -0.032(4) -0.019(5) -0.015(4)
C151 0.129(8) 0.072(6) 0.140(9) 0.052(6) -0.057(7) -0.053(6)
C152 0.109(7) 0.059(5) 0.177(11) 0.020(6) -0.058(7) -0.041(5)
C157 0.104(7) 0.107(8) 0.126(9) 0.027(7) -0.028(7) 0.034(6)
C161 0.098(6) 0.147(8) 0.171(9) -0.086(7) -0.024(6) -0.038(6)
C164 0.234(10) 0.089(6) 0.167(9) 0.018(6) -0.130(8) -0.063(7)
C130 0.067(5) 0.027(8) 0.079(7) -0.002(6) 0.001(4) -0.005(5)
C135 0.077(6) 0.053(5) 0.113(7) -0.040(5) 0.020(5) -0.024(4)
C144 0.055(10) 0.055(9) 0.097(9) -0.048(8) 0.026(7) -0.024(7)
C149 0.099(7) 0.084(7) 0.087(8) -0.025(6) -0.025(6) -0.002(6)
C153 0.103(9) 0.093(9) 0.129(12) -0.053(9) -0.053(9) -0.018(7)
C154 0.071(8) 0.060(8) 0.170(17) -0.036(9) 0.029(9) -0.022(7)
C155 0.046(5) 0.048(6) 0.087(8) -0.027(6) -0.007(5) -0.005(4)
C156 0.055(6) 0.046(5) 0.067(6) -0.019(5) -0.008(5) -0.017(4)
C158 0.054(6) 0.048(5) 0.072(7) -0.019(5) -0.005(5) -0.010(4)
C159 0.057(6) 0.062(7) 0.104(9) -0.041(6) -0.009(6) -0.014(5)
C160 0.101(10) 0.102(11) 0.125(11) -0.046(9) -0.016(9) -0.006(9)
C162 0.062(7) 0.086(9) 0.129(12) -0.060(8) -0.006(7) -0.025(6)
C166 0.161(13) 0.134(13) 0.104(11) -0.007(10) -0.023(10) 0.015(11)
C165 0.090(9) 0.055(7) 0.186(17) -0.050(9) -0.048(10) -0.002(6)
C171 0.08(3) 0.030(15) 0.23(7) -0.03(2) 0.04(3) -0.012(15)
C181 0.067(5) 0.027(8) 0.079(7) -0.002(6) 0.001(4) -0.005(5)
C170 0.077(6) 0.053(5) 0.113(7) -0.040(5) 0.020(5) -0.024(4)
C169 0.078(16) 0.062(15) 0.093(19) -0.019(14) 0.003(15) 0.003(12)
C168 0.090(16) 0.063(14) 0.082(16) -0.018(12) 0.021(13) -0.026(12)
C167 0.056(12) 0.050(12) 0.098(18) -0.005(12) 0.020(11) -0.006(10)
C173 0.112(12) 0.087(12) 0.060(10) -0.010(9) -0.006(9) -0.045(10)
C172 0.109(9) 0.116(10) 0.108(9) -0.006(8) -0.017(7) -0.041(7)
C174 0.101(13) 0.078(12) 0.074(13) -0.017(10) -0.003(10) -0.026(10)
C178 0.088(13) 0.077(12) 0.094(13) -0.041(10) -0.013(11) -0.028(10)
C179 0.134(15) 0.136(16) 0.137(16) -0.017(13) -0.029(13) -0.055(13)
C177 0.091(12) 0.072(12) 0.060(11) -0.025(10) -0.039(10) -0.021(9)
C182 0.075(11) 0.136(14) 0.094(12) 0.023(11) -0.015(10) -0.053(10)
C183 0.081(9) 0.066(9) 0.061(9) -0.019(7) -0.018(7) -0.014(7)

loop_
_atom_type_symbol
_atom_type_description
_atom_type_scat_dispersion_real
_atom_type_scat_dispersion_imag
_atom_type_scat_source
C C 0.0181 0.0091 'International Tables Vol C Tables 4.2.6.8 and 6.1.1.4'
H H 0.0000 0.0000 'International Tables Vol C Tables 4.2.6.8 and 6.1.1.4'
N N 0.0311 0.0180 'International Tables Vol C Tables 4.2.6.8 and 6.1.1.4'
Ni Ni -3.0029 0.5091 'International Tables Vol C Tables 4.2.6.8 and 6.1.1.4'
I I -0.3257 6.8362 'International Tables Vol C Tables 4.2.6.8 and 6.1.1.4'

loop_
_geom_angle_atom_site_label_1
_geom_angle_atom_site_label_2
_geom_angle_atom_site_label_3
_geom_angle
N2 Ni1 N3 176.9(2)
N2 Ni1 N4 89.69(19)
N3 Ni1 N4 89.76(19)
N2 Ni1 N1 90.53(18)
N3 Ni1 N1 90.15(18)
N4 Ni1 N1 177.5(2)
N11 Ni2 N10 179.4(2)
N11 Ni2 N12 90.2(3)
N10 Ni2 N12 89.7(3)
N11 Ni2 N9 90.4(2)
N10 Ni2 N9 89.7(2)
N12 Ni2 N9 178.8(2)
C55 N1 C52 104.5(4)
C55 N1 Ni1 128.0(3)
C52 N1 Ni1 127.5(4)
C74 N2 C72 104.9(5)
C74 N2 Ni1 128.5(4)
C72 N2 Ni1 126.5(4)
C69 N3 C62 104.4(4)
C69 N3 Ni1 127.7(4)
C62 N3 Ni1 127.9(3)
C75 N4 C60 104.2(4)
C75 N4 Ni1 127.1(4)
C60 N4 Ni1 128.7(4)
C89 N9 C77 105.8(5)
C89 N9 Ni2 126.2(4)
C77 N9 Ni2 128.0(4)
C105 N10 C82 105.4(6)
C105 N10 Ni2 127.4(4)
C82 N10 Ni2 127.2(5)
C100 N11 C119 104.6(6)
C100 N11 Ni2 127.7(4)
C119 N11 Ni2 127.7(6)
C90 C52 N1 124.1(5)
C90 C52 C58 125.4(5)
N1 C52 C58 110.5(5)
N1 C55 C76 125.0(5)
N1 C55 C59 111.5(5)
C76 C55 C59 123.3(5)
C69 C57 C60 121.8(5)
C69 C57 C64 117.8(5)
C60 C57 C64 120.4(5)
C59 C58 C52 106.8(5)
C59 C58 C66 125.2(5)
C52 C58 C66 128.0(5)
C58 C59 C55 106.7(5)
C58 C59 H1 126.7
C55 C59 H1 126.7
C57 C60 N4 124.7(5)
C57 C60 C86 124.5(5)
N4 C60 C86 110.7(5)
C123 N12 C126 105.0(7)
C123 N12 Ni2 127.8(6)
C126 N12 Ni2 127.2(5)
C76 C62 N3 125.8(5)
C76 C62 C98 124.0(6)
N3 C62 C98 110.1(5)
N5 C63 C66 176.3(6)
C70 C64 C92 120.3(5)
C70 C64 C57 120.0(5)
C92 C64 C57 119.6(6)
N7 C65 C66 176.7(6)
C63 C66 C65 104.7(5)
C63 C66 C58 110.8(5)
C65 C66 C58 113.8(5)
C63 C66 C85 106.6(5)
C65 C66 C85 108.3(4)
C58 C66 C85 112.2(5)
C111 C67 C102 121.0(6)
C111 C67 C83 118.2(6)
C102 C67 C83 120.6(6)
C97 C68 C73 118.5(6)
C97 C68 C103 120.1(6)
C73 C68 C103 121.4(5)
C57 C69 N3 125.9(5)
C57 C69 C80 123.1(5)
N3 C69 C80 110.6(5)
C64 C70 C79 122.0(6)
C64 C70 H2 119.0
C79 C70 H2 119.0
C82 C71 C77 122.7(6)
C82 C71 H3 118.6
C77 C71 H3 118.6
C90 C72 N2 126.2(5)
C90 C72 C94 122.9(5)
N2 C72 C94 110.3(5)
C96 C73 C68 121.0(5)
C96 C73 C76 118.4(6)
C68 C73 C76 120.6(5)
N2 C74 C83 125.9(5)
N2 C74 C95 110.6(5)
C83 C74 C95 123.5(6)
N4 C75 C83 126.5(5)
N4 C75 C106 111.2(5)
C83 C75 C106 122.0(6)
C62 C76 C55 122.3(5)
C62 C76 C73 118.9(5)
C55 C76 C73 118.8(5)
C71 C77 N9 123.7(6)
C71 C77 C81 126.4(6)
N9 C77 C81 109.4(5)
C91 C78 C79 124.0(6)
C91 C78 H4 118.0
C79 C78 H4 118.0
C78 C79 C70 116.2(7)
C78 C79 C121 121.1(6)
C70 C79 C121 122.7(6)
C98 C80 C69 106.8(5)
C98 C80 H5 126.6
C69 C80 H5 126.6
C107 C81 C77 106.9(5)
C107 C81 C85 123.1(5)
C77 C81 C85 130.0(5)
C71 C82 N10 125.2(6)
C71 C82 C101 125.3(6)
N10 C82 C101 109.3(6)
C74 C83 C75 120.5(6)
C74 C83 C67 117.3(5)
C75 C83 C67 122.1(5)
N6 C84 C85 177.4(7)
C84 C85 C87 105.7(5)
C84 C85 C81 115.8(5)
C87 C85 C81 108.6(5)
C84 C85 C66 108.7(5)
C87 C85 C66 107.1(5)
C81 C85 C66 110.5(5)
C106 C86 C60 107.7(5)
C106 C86 H6 126.1
C60 C86 H6 126.1
N8 C87 C85 178.3(7)
C100 C88 C89 121.8(6)
C100 C88 C93 120.4(6)
C89 C88 C93 117.7(5)
N9 C89 C88 125.5(6)
N9 C89 C107 110.6(5)
C88 C89 C107 123.5(6)
C72 C90 C52 123.8(5)
C72 C90 H7 118.1
C52 C90 H7 118.1
C78 C91 C92 117.2(6)
C78 C91 C113 120.9(5)
C92 C91 C113 121.8(6)
C64 C92 C91 120.2(6)
C64 C92 H8 119.9
C91 C92 H8 119.9
C99 C93 C110 120.9(6)
C99 C93 C88 118.4(6)
C110 C93 C88 120.7(6)
C95 C94 C72 107.4(5)
C95 C94 I1 127.5(5)
C72 C94 I1 125.1(4)
C94 C95 C74 106.6(5)
C94 C95 H9 126.7
C74 C95 H9 126.7
C73 C96 C115 118.0(6)
C73 C96 C117 121.4(6)
C115 C96 C117 120.6(6)
C114 C97 C68 121.9(7)
C114 C97 H10 119.0
C68 C97 H10 119.0
C80 C98 C62 108.0(5)
C80 C98 H11 126.0
C62 C98 H11 126.0
C93 C99 C116 119.1(6)
C93 C99 C122 121.3(6)
C116 C99 C122 119.6(6)
C88 C100 N11 124.5(6)
C88 C100 C129 125.0(7)
N11 C100 C129 110.4(6)
C108 C101 C82 108.0(6)
C108 C101 I2 125.9(5)
C82 C101 I2 126.1(5)
C104 C102 C67 117.8(6)
C104 C102 C137 120.1(6)
C67 C102 C137 122.0(6)
C68 C103 H30 109.5
C68 C103 H31 109.5
H30 C103 H31 109.5
C68 C103 H32 109.5
H30 C103 H32 109.5
H31 C103 H32 109.5
C102 C104 C112 121.8(6)
C102 C104 H12 119.1
C112 C104 H12 119.1
C118 C105 N10 126.3(7)
C118 C105 C108 122.8(7)
N10 C105 C108 110.5(6)
C86 C106 C75 106.1(6)
C86 C106 H13 126.9
C75 C106 H13 126.9
C81 C107 C89 107.2(5)
C81 C107 H14 126.4
C89 C107 H14 126.4
C101 C108 C105 106.6(6)
C101 C108 H15 126.7
C105 C108 H15 126.7
C112 C109 C111 122.1(7)
C112 C109 H16 119.0
C111 C109 H16 119.0
C93 C110 C124 118.1(7)
C93 C110 C134 122.3(7)
C124 C110 C134 119.6(7)
C109 C111 C67 118.8(6)
C109 C111 C127 119.8(7)
C67 C111 C127 121.3(6)
C109 C112 C104 118.2(6)
C109 C112 C142 121.1(7)
C104 C112 C142 120.6(7)
C157 C113 C147 110.1(8)
C157 C113 C91 110.6(7)
C147 C113 C91 112.4(6)
C157 C113 C151 109.2(8)
C147 C113 C151 104.6(8)
C91 C113 C151 109.7(6)
C115 C114 C97 118.5(6)
C115 C114 C143 120.7(7)
C97 C114 C143 120.7(7)
C114 C115 C96 122.1(7)
C114 C115 H17 119.0
C96 C115 H17 119.0
C120 C116 C99 120.9(7)
C120 C116 H120 119.6
C99 C116 H120 119.6
C96 C117 H33 109.5
C96 C117 H34 109.5
H33 C117 H34 109.5
C96 C117 H35 109.5
H33 C117 H35 109.5
H34 C117 H35 109.5
C126 C118 C105 120.7(7)
C126 C118 C131 119.5(7)
C105 C118 C131 119.2(7)
C125 C119 N11 124.2(8)
C125 C119 C133 125.5(7)
N11 C119 C133 109.4(7)
C124 C120 C116 118.5(7)
C124 C120 C145 121.9(7)
C116 C120 C145 119.6(7)
C164 C121 C150 106.7(8)
C164 C121 C161 110.0(10)
C150 C121 C161 107.4(7)
C164 C121 C79 112.0(6)
C150 C121 C79 112.0(7)
C161 C121 C79 108.7(7)
C99 C122 H36 109.5
C99 C122 H37 109.5
H36 C122 H37 109.5
C99 C122 H38 109.5
H36 C122 H38 109.5
H37 C122 H38 109.5
N12 C123 C125 125.3(8)
N12 C123 C138 109.0(9)
C125 C123 C138 125.3(8)
C120 C124 C110 122.4(7)
C120 C124 H121 118.8
C110 C124 H121 118.8
C119 C125 C123 122.5(7)
C119 C125 C144 121.8(14)
C123 C125 C144 115.4(13)
C119 C125 C171 106.9(13)
C123 C125 C171 129.8(13)
C118 C126 N12 126.1(6)
C118 C126 C146 122.9(9)
N12 C126 C146 110.8(8)
C111 C127 H39 109.5
C111 C127 H40 109.5
H39 C127 H40 109.5
C111 C127 H41 109.5
H39 C127 H41 109.5
H40 C127 H41 109.5
C139 C128 C131 118.8(8)
C139 C128 C152 119.7(7)
C131 C128 C152 121.5(8)
C133 C129 C100 107.4(7)
C133 C129 H18 126.3
C100 C129 H18 126.3
C132 C131 C128 120.5(8)
C132 C131 C118 120.1(6)
C128 C131 C118 119.3(7)
C131 C132 C136 118.7(7)
C131 C132 C141 121.8(7)
C136 C132 C141 119.5(7)
C129 C133 C119 108.1(6)
C129 C133 H19 125.9
C119 C133 H19 125.9
C110 C134 H42 109.5
C110 C134 H43 109.5
H42 C134 H43 109.5
C110 C134 H44 109.5
H42 C134 H44 109.5
H43 C134 H44 109.5
C140 C136 C132 122.4(8)
C140 C136 H20 118.8
C132 C136 H20 118.8
C102 C137 H45 109.5
C102 C137 H46 109.5
H45 C137 H46 109.5
C102 C137 H47 109.5
H45 C137 H47 109.5
H46 C137 H47 109.5
C146 C138 C123 108.6(8)
C146 C138 H21 125.7
C123 C138 H21 125.7
C128 C139 C140 121.3(7)
C128 C139 H22 119.3
C140 C139 H22 119.3
C136 C140 C139 118.2(8)
C136 C140 C148 122.7(8)
C139 C140 C148 119.0(7)
C132 C141 H48 109.5
C132 C141 H49 109.5
H48 C141 H49 109.5
C132 C141 H50 109.5
H48 C141 H50 109.5
H49 C141 H50 109.5
C112 C142 H51 109.5
C112 C142 H52 109.5
H51 C142 H52 109.5
C112 C142 H53 109.5
H51 C142 H53 109.5
H52 C142 H53 109.5
C114 C143 H54 109.5
C114 C143 H55 109.5
H54 C143 H55 109.5
C114 C143 H56 109.5
H54 C143 H56 109.5
H55 C143 H56 109.5
C120 C145 H57 109.5
C120 C145 H58 109.5
H57 C145 H58 109.5
C120 C145 H59 109.5
H57 C145 H59 109.5
H58 C145 H59 109.5
C138 C146 C126 106.6(9)
C138 C146 H23 126.7
C126 C146 H23 126.7
C113 C147 H66 109.5
C113 C147 H67 109.5
H66 C147 H67 109.5
C113 C147 H68 109.5
H66 C147 H68 109.5
H67 C147 H68 109.5
C140 C148 H60 109.5
C140 C148 H61 109.5
H60 C148 H61 109.5
C140 C148 H62 109.5
H60 C148 H62 109.5
H61 C148 H62 109.5
C121 C150 H69 109.5
C121 C150 H70 109.5
H69 C150 H70 109.5
C121 C150 H71 109.5
H69 C150 H71 109.5
H70 C150 H71 109.5
C113 C151 H72 109.5
C113 C151 H73 109.5
H72 C151 H73 109.5
C113 C151 H74 109.5
H72 C151 H74 109.5
H73 C151 H74 109.5
C128 C152 H63 109.5
C128 C152 H64 109.5
H63 C152 H64 109.5
C128 C152 H65 109.5
H63 C152 H65 109.5
H64 C152 H65 109.5
C113 C157 H75 109.5
C113 C157 H76 109.5
H75 C157 H76 109.5
C113 C157 H77 109.5
H75 C157 H77 109.5
H76 C157 H77 109.5
C121 C161 H78 109.5
C121 C161 H79 109.5
H78 C161 H79 109.5
C121 C161 H80 109.5
H78 C161 H80 109.5
H79 C161 H80 109.5
C121 C164 H81 109.5
C121 C164 H82 109.5
H81 C164 H82 109.5
C121 C164 H83 109.5
H81 C164 H83 109.5
H82 C164 H83 109.5
C144 C130 C135 115.4(12)
C144 C130 H24 122.3
C135 C130 H24 122.3
C130 C135 C155 120.7(13)
C130 C135 C149 113.9(14)
C155 C135 C149 124.0(12)
C130 C144 C156 123.0(11)
C130 C144 C125 118.5(13)
C156 C144 C125 117.3(11)
C135 C149 C153 113.4(15)
C135 C149 C160 118.8(16)
C153 C149 C160 103.5(15)
C135 C149 C166 111.6(16)
C153 C149 C166 104.4(16)
C160 C149 C166 103.8(16)
C149 C153 H102 109.5
C149 C153 H103 109.5
H102 C153 H103 109.5
C149 C153 H104 109.5
H102 C153 H104 109.5
H103 C153 H104 109.5
C159 C154 H84 109.5
C159 C154 H85 109.5
H84 C154 H85 109.5
C159 C154 H86 109.5
H84 C154 H86 109.5
H85 C154 H86 109.5
C158 C155 C135 122.4(10)
C158 C155 H25 118.8
C135 C155 H25 118.8
C158 C156 C144 119.7(10)
C158 C156 H26 120.2
C144 C156 H26 120.2
C156 C158 C155 118.1(9)
C156 C158 C159 122.5(9)
C155 C158 C159 119.4(9)
C162 C159 C165 109.6(12)
C162 C159 C158 111.1(9)
C165 C159 C158 108.6(10)
C162 C159 C154 108.8(11)
C165 C159 C154 110.6(11)
C158 C159 C154 108.2(12)
C149 C160 H105 109.5
C149 C160 H106 109.5
H105 C160 H106 109.5
C149 C160 H107 109.5
H105 C160 H107 109.5
H106 C160 H107 109.5
C159 C162 H87 109.5
C159 C162 H88 109.5
H87 C162 H88 109.5
C159 C162 H89 109.5
H87 C162 H89 109.5
H88 C162 H89 109.5
C149 C166 H108 109.5
C149 C166 H109 109.5
H108 C166 H109 109.5
C149 C166 H110 109.5
H108 C166 H110 109.5
H109 C166 H110 109.5
C159 C165 H90 109.5
C159 C165 H91 109.5
H90 C165 H91 109.5
C159 C165 H92 109.5
H90 C165 H92 109.5
H91 C165 H92 109.5
C181 C171 C167 120.0
C181 C171 C125 117.9(13)
C167 C171 C125 122.0(13)
C171 C181 C170 120.0
C171 C181 H27 120.0
C170 C181 H27 120.0
C169 C170 C181 120.0
C169 C170 C183 98.8(12)
C181 C170 C183 133.4(13)
C170 C169 C168 120.0
C170 C169 H28 120.0
C168 C169 H28 120.0
C167 C168 C169 120.0
C167 C168 C172 123.2(10)
C169 C168 C172 116.7(10)
C168 C167 C171 120.0
C168 C167 H29 120.0
C171 C167 H29 120.0
C172 C173 H93 109.5
C172 C173 H94 109.5
H93 C173 H94 109.5
C172 C173 H95 109.5
H93 C173 H95 109.5
H94 C173 H95 109.5
C179 C172 C168 109.2(11)
C179 C172 C182 102(2)
C168 C172 C182 109.6(11)
C179 C172 C173 127(3)
C168 C172 C173 109.0(11)
C182 C172 C173 98.9(18)
C183 C174 H111 109.5
C183 C174 H112 109.5
H111 C174 H112 109.5
C183 C174 H113 109.5
H111 C174 H113 109.5
H112 C174 H113 109.5
C183 C178 H114 109.5
C183 C178 H115 109.5
H114 C178 H115 109.5
C183 C178 H116 109.5
H114 C178 H116 109.5
H115 C178 H116 109.5
C172 C179 H96 109.5
C172 C179 H97 109.5
H96 C179 H97 109.5
C172 C179 H98 109.5
H96 C179 H98 109.5
H97 C179 H98 109.5
C183 C177 H117 109.5
C183 C177 H118 109.5
H117 C177 H118 109.5
C183 C177 H119 109.5
H117 C177 H119 109.5
H118 C177 H119 109.5
C172 C182 H99 109.5
C172 C182 H100 109.5
H99 C182 H100 109.5
C172 C182 H101 109.5
H99 C182 H101 109.5
H100 C182 H101 109.5
C170 C183 C177 102.0(11)
C170 C183 C174 101.4(12)
C177 C183 C174 116.4(9)
C170 C183 C178 101.8(12)
C177 C183 C178 116.0(9)
C174 C183 C178 115.6(9)

loop_
_geom_bond_atom_site_label_1
_geom_bond_atom_site_label_2
_geom_bond_distance
I1 C94 2.065(6)
I2 C101 2.056(7)
Ni1 N2 1.925(5)
Ni1 N3 1.926(5)
Ni1 N4 1.938(4)
Ni1 N1 1.958(4)
Ni2 N11 1.908(6)
Ni2 N10 1.914(6)
Ni2 N12 1.921(6)
Ni2 N9 1.933(5)
N1 C55 1.375(7)
N1 C52 1.381(6)
N2 C74 1.373(7)
N2 C72 1.381(7)
N3 C69 1.389(7)
N3 C62 1.396(7)
N4 C75 1.376(7)
N4 C60 1.385(7)
N9 C89 1.371(8)
N9 C77 1.385(8)
N10 C105 1.378(9)
N10 C82 1.389(8)
N11 C100 1.388(9)
N11 C119 1.415(8)
N5 C63 1.143(8)
C52 C90 1.380(8)
C52 C58 1.441(8)
N6 C84 1.142(8)
N7 C65 1.135(7)
C55 C76 1.402(8)
C55 C59 1.428(7)
N8 C87 1.139(8)
C57 C69 1.381(8)
C57 C60 1.382(8)
C57 C64 1.504(7)
C58 C59 1.353(8)
C58 C66 1.524(7)
C59 H1 0.9500
C60 C86 1.424(8)
N12 C123 1.379(9)
N12 C126 1.385(10)
C62 C76 1.376(8)
C62 C98 1.430(8)
C63 C66 1.470(9)
C64 C70 1.358(9)
C64 C92 1.405(8)
C65 C66 1.491(8)
C66 C85 1.635(9)
C67 C111 1.394(9)
C67 C102 1.397(9)
C67 C83 1.495(8)
C68 C97 1.392(9)
C68 C73 1.399(9)
C68 C103 1.497(9)
C69 C80 1.438(8)
C70 C79 1.408(8)
C70 H2 0.9500
C71 C82 1.373(9)
C71 C77 1.380(9)
C71 H3 0.9500
C72 C90 1.355(8)
C72 C94 1.436(8)
C73 C96 1.390(9)
C73 C76 1.501(8)
C74 C83 1.383(8)
C74 C95 1.447(8)
C75 C83 1.385(8)
C75 C106 1.439(8)
C77 C81 1.438(9)
C78 C91 1.384(10)
C78 C79 1.401(9)
C78 H4 0.9500
C79 C121 1.520(10)
C80 C98 1.342(8)
C80 H5 0.9500
C81 C107 1.357(8)
C81 C85 1.519(8)
C82 C101 1.442(9)
C84 C85 1.471(9)
C85 C87 1.490(8)
C86 C106 1.345(9)
C86 H6 0.9500
C88 C100 1.380(9)
C88 C89 1.395(8)
C88 C93 1.508(9)
C89 C107 1.420(8)
C90 H7 0.9500
C91 C92 1.408(8)
C91 C113 1.534(9)
C92 H8 0.9500
C93 C99 1.386(9)
C93 C110 1.388(9)
C94 C95 1.338(8)
C95 H9 0.9500
C96 C115 1.411(9)
C96 C117 1.506(10)
C97 C114 1.383(10)
C97 H10 0.9500
C98 H11 0.9500
C99 C116 1.406(10)
C99 C122 1.510(10)
C100 C129 1.430(9)
C101 C108 1.338(10)
C102 C104 1.393(9)
C102 C137 1.494(10)
C103 H30 0.9800
C103 H31 0.9800
C103 H32 0.9800
C104 C112 1.400(10)
C104 H12 0.9500
C105 C118 1.370(10)
C105 C108 1.444(10)
C106 H13 0.9500
C107 H14 0.9500
C108 H15 0.9500
C109 C112 1.368(10)
C109 C111 1.385(9)
C109 H16 0.9500
C110 C124 1.400(11)
C110 C134 1.515(10)
C111 C127 1.512(10)
C112 C142 1.512(10)
C113 C157 1.492(12)
C113 C147 1.493(12)
C113 C151 1.547(11)
C114 C115 1.369(10)
C114 C143 1.515(9)
C115 H17 0.9500
C116 C120 1.382(10)
C116 H120 0.9500
C117 H33 0.9800
C117 H34 0.9800
C117 H35 0.9800
C118 C126 1.366(11)
C118 C131 1.519(11)
C119 C125 1.377(12)
C119 C133 1.424(12)
C120 C124 1.372(11)
C120 C145 1.523(10)
C121 C164 1.491(13)
C121 C150 1.498(10)
C121 C161 1.507(13)
C122 H36 0.9800
C122 H37 0.9800
C122 H38 0.9800
C123 C125 1.384(13)
C123 C138 1.451(13)
C124 H121 0.9500
C125 C144 1.492(14)
C125 C171 1.596(15)
C126 C146 1.437(10)
C127 H39 0.9800
C127 H40 0.9800
C127 H41 0.9800
C128 C139 1.392(12)
C128 C131 1.396(10)
C128 C152 1.521(12)
C129 C133 1.346(11)
C129 H18 0.9500
C131 C132 1.388(11)
C132 C136 1.400(11)
C132 C141 1.512(10)
C133 H19 0.9500
C134 H42 0.9800
C134 H43 0.9800
C134 H44 0.9800
C136 C140 1.357(11)
C136 H20 0.9500
C137 H45 0.9800
C137 H46 0.9800
C137 H47 0.9800
C138 C146 1.318(14)
C138 H21 0.9500
C139 C140 1.403(12)
C139 H22 0.9500
C140 C148 1.483(12)
C141 H48 0.9800
C141 H49 0.9800
C141 H50 0.9800
C142 H51 0.9800
C142 H52 0.9800
C142 H53 0.9800
C143 H54 0.9800
C143 H55 0.9800
C143 H56 0.9800
C145 H57 0.9800
C145 H58 0.9800
C145 H59 0.9800
C146 H23 0.9500
C147 H66 0.9800
C147 H67 0.9800
C147 H68 0.9800
C148 H60 0.9800
C148 H61 0.9800
C148 H62 0.9800
C150 H69 0.9800
C150 H70 0.9800
C150 H71 0.9800
C151 H72 0.9800
C151 H73 0.9800
C151 H74 0.9800
C152 H63 0.9800
C152 H64 0.9800
C152 H65 0.9800
C157 H75 0.9800
C157 H76 0.9800
C157 H77 0.9800
C161 H78 0.9800
C161 H79 0.9800
C161 H80 0.9800
C164 H81 0.9800
C164 H82 0.9800
C164 H83 0.9800
C130 C144 1.40(2)
C130 C135 1.426(15)
C130 H24 0.9500
C135 C155 1.43(2)
C135 C149 1.46(2)
C144 C156 1.471(19)
C149 C153 1.54(2)
C149 C160 1.57(2)
C149 C166 1.60(3)
C153 H102 0.9800
C153 H103 0.9800
C153 H104 0.9800
C154 C159 1.55(2)
C154 H84 0.9800
C154 H85 0.9800
C154 H86 0.9800
C155 C158 1.403(15)
C155 H25 0.9500
C156 C158 1.366(13)
C156 H26 0.9500
C158 C159 1.542(15)
C159 C162 1.529(15)
C159 C165 1.540(19)
C160 H105 0.9800
C160 H106 0.9800
C160 H107 0.9800
C162 H87 0.9800
C162 H88 0.9800
C162 H89 0.9800
C166 H108 0.9800
C166 H109 0.9800
C166 H110 0.9800
C165 H90 0.9800
C165 H91 0.9800
C165 H92 0.9800
C171 C181 1.3900
C171 C167 1.3900
C181 C170 1.3900
C181 H27 0.9500
C170 C169 1.3900
C170 C183 1.524(10)
C169 C168 1.3900
C169 H28 0.9500
C168 C167 1.3900
C168 C172 1.549(10)
C167 H29 0.9500
C173 C172 1.554(10)
C173 H93 0.9800
C173 H94 0.9800
C173 H95 0.9800
C172 C179 1.548(10)
C172 C182 1.553(10)
C174 C183 1.536(10)
C174 H111 0.9800
C174 H112 0.9800
C174 H113 0.9800
C178 C183 1.538(10)
C178 H114 0.9800
C178 H115 0.9800
C178 H116 0.9800
C179 H96 0.9800
C179 H97 0.9800
C179 H98 0.9800
C177 C183 1.529(10)
C177 H117 0.9800
C177 H118 0.9800
C177 H119 0.9800
C182 H99 0.9800
C182 H100 0.9800
C182 H101 0.9800

loop_
_geom_torsion_atom_site_label_1
_geom_torsion_atom_site_label_2
_geom_torsion_atom_site_label_3
_geom_torsion_atom_site_label_4
_geom_torsion
C55 N1 C52 C90 -179.4(6)
Ni1 N1 C52 C90 0.7(8)
C55 N1 C52 C58 0.7(6)
Ni1 N1 C52 C58 -179.2(4)
C52 N1 C55 C76 174.4(6)
Ni1 N1 C55 C76 -5.7(9)
C52 N1 C55 C59 -0.8(6)
Ni1 N1 C55 C59 179.0(4)
C90 C52 C58 C59 179.8(6)
N1 C52 C58 C59 -0.2(7)
C90 C52 C58 C66 2.4(10)
N1 C52 C58 C66 -177.7(5)
C52 C58 C59 C55 -0.3(7)
C66 C58 C59 C55 177.3(5)
N1 C55 C59 C58 0.7(7)
C76 C55 C59 C58 -174.7(6)
C69 C57 C60 N4 -9.5(10)
C64 C57 C60 N4 172.8(6)
C69 C57 C60 C86 168.0(6)
C64 C57 C60 C86 -9.6(10)
C75 N4 C60 C57 178.4(6)
Ni1 N4 C60 C57 0.8(9)
C75 N4 C60 C86 0.6(7)
Ni1 N4 C60 C86 -177.0(4)
C69 N3 C62 C76 -176.2(6)
Ni1 N3 C62 C76 4.2(9)
C69 N3 C62 C98 1.1(7)
Ni1 N3 C62 C98 -178.5(4)
C69 C57 C64 C70 64.2(8)
C60 C57 C64 C70 -118.1(7)
C69 C57 C64 C92 -112.2(7)
C60 C57 C64 C92 65.5(8)
C59 C58 C66 C63 -29.3(8)
C52 C58 C66 C63 147.8(6)
C59 C58 C66 C65 -147.0(6)
C52 C58 C66 C65 30.0(9)
C59 C58 C66 C85 89.7(7)
C52 C58 C66 C85 -93.3(7)
C60 C57 C69 N3 5.9(10)
C64 C57 C69 N3 -176.4(6)
C60 C57 C69 C80 -166.9(6)
C64 C57 C69 C80 10.8(9)
C62 N3 C69 C57 -173.3(6)
Ni1 N3 C69 C57 6.3(9)
C62 N3 C69 C80 0.3(7)
Ni1 N3 C69 C80 179.9(4)
C92 C64 C70 C79 0.9(10)
C57 C64 C70 C79 -175.4(6)
C74 N2 C72 C90 -168.7(6)
Ni1 N2 C72 C90 13.0(9)
C74 N2 C72 C94 2.6(7)
Ni1 N2 C72 C94 -175.6(4)
C97 C68 C73 C96 0.4(8)
C103 C68 C73 C96 -178.5(5)
C97 C68 C73 C76 -179.3(5)
C103 C68 C73 C76 1.8(8)
C72 N2 C74 C83 -180.0(6)
Ni1 N2 C74 C83 -1.8(10)
C72 N2 C74 C95 -1.5(7)
Ni1 N2 C74 C95 176.7(4)
C60 N4 C75 C83 172.0(6)
Ni1 N4 C75 C83 -10.4(9)
C60 N4 C75 C106 -1.6(7)
Ni1 N4 C75 C106 176.0(4)
N3 C62 C76 C55 3.5(10)
C98 C62 C76 C55 -173.4(6)
N3 C62 C76 C73 -179.1(6)
C98 C62 C76 C73 3.9(10)
N1 C55 C76 C62 -2.7(10)
C59 C55 C76 C62 172.0(6)
N1 C55 C76 C73 179.9(5)
C59 C55 C76 C73 -5.3(9)
C96 C73 C76 C62 99.5(7)
C68 C73 C76 C62 -80.8(7)
C96 C73 C76 C55 -83.1(7)
C68 C73 C76 C55 96.6(7)
C82 C71 C77 N9 -9.2(10)
C82 C71 C77 C81 162.1(6)
C89 N9 C77 C71 171.5(6)
Ni2 N9 C77 C71 -7.2(9)
C89 N9 C77 C81 -1.1(7)
Ni2 N9 C77 C81 -179.8(4)
C91 C78 C79 C70 0.9(10)
C91 C78 C79 C121 -178.8(7)
C64 C70 C79 C78 -1.4(9)
C64 C70 C79 C121 178.3(6)
C57 C69 C80 C98 172.1(6)
N3 C69 C80 C98 -1.6(7)
C71 C77 C81 C107 -169.0(6)
N9 C77 C81 C107 3.3(7)
C71 C77 C81 C85 13.8(11)
N9 C77 C81 C85 -173.8(6)
C77 C71 C82 N10 8.6(10)
C77 C71 C82 C101 -165.9(6)
C105 N10 C82 C71 -173.0(6)
Ni2 N10 C82 C71 8.6(9)
C105 N10 C82 C101 2.2(7)
Ni2 N10 C82 C101 -176.2(4)
N2 C74 C83 C75 9.8(10)
C95 C74 C83 C75 -168.5(6)
N2 C74 C83 C67 -173.3(6)
C95 C74 C83 C67 8.4(10)
N4 C75 C83 C74 -3.5(10)
C106 C75 C83 C74 169.5(6)
N4 C75 C83 C67 179.7(6)
C106 C75 C83 C67 -7.3(10)
C111 C67 C83 C74 89.3(7)
C102 C67 C83 C74 -85.5(7)
C111 C67 C83 C75 -93.8(7)
C102 C67 C83 C75 91.4(8)
C107 C81 C85 C84 149.9(6)
C77 C81 C85 C84 -33.4(9)
C107 C81 C85 C87 31.2(8)
C77 C81 C85 C87 -152.1(6)
C107 C81 C85 C66 -86.0(7)
C77 C81 C85 C66 90.8(7)
C63 C66 C85 C84 -177.5(5)
C65 C66 C85 C84 -65.4(6)
C58 C66 C85 C84 61.0(6)
C63 C66 C85 C87 -63.7(6)
C65 C66 C85 C87 48.4(6)
C58 C66 C85 C87 174.8(5)
C63 C66 C85 C81 54.3(6)
C65 C66 C85 C81 166.5(5)
C58 C66 C85 C81 -67.1(6)
C57 C60 C86 C106 -177.1(6)
N4 C60 C86 C106 0.7(8)
C77 N9 C89 C88 170.6(6)
Ni2 N9 C89 C88 -10.6(9)
C77 N9 C89 C107 -1.5(7)
Ni2 N9 C89 C107 177.2(4)
C100 C88 C89 N9 -8.3(10)
C93 C88 C89 N9 175.1(6)
C100 C88 C89 C107 162.9(6)
C93 C88 C89 C107 -13.7(9)
N2 C72 C90 C52 -2.3(11)
C94 C72 C90 C52 -172.6(6)
N1 C52 C90 C72 -4.8(10)
C58 C52 C90 C72 175.1(6)
C79 C78 C91 C92 0.2(10)
C79 C78 C91 C113 177.7(6)
C70 C64 C92 C91 0.3(9)
C57 C64 C92 C91 176.6(6)
C78 C91 C92 C64 -0.7(9)
C113 C91 C92 C64 -178.2(6)
C100 C88 C93 C99 102.7(7)
C89 C88 C93 C99 -80.7(7)
C100 C88 C93 C110 -77.9(8)
C89 C88 C93 C110 98.7(7)
C90 C72 C94 C95 168.8(6)
N2 C72 C94 C95 -2.8(8)
C90 C72 C94 I1 -12.2(9)
N2 C72 C94 I1 176.1(4)
C72 C94 C95 C74 1.8(8)
I1 C94 C95 C74 -177.1(5)
N2 C74 C95 C94 -0.2(8)
C83 C74 C95 C94 178.3(6)
C68 C73 C96 C115 -1.0(8)
C76 C73 C96 C115 178.6(5)
C68 C73 C96 C117 176.8(5)
C76 C73 C96 C117 -3.6(8)
C73 C68 C97 C114 0.7(9)
C103 C68 C97 C114 179.6(6)
C69 C80 C98 C62 2.3(7)
C76 C62 C98 C80 175.1(6)
N3 C62 C98 C80 -2.2(8)
C110 C93 C99 C116 -2.0(9)
C88 C93 C99 C116 177.4(6)
C110 C93 C99 C122 176.9(6)
C88 C93 C99 C122 -3.6(9)
C89 C88 C100 N11 11.5(10)
C93 C88 C100 N11 -172.1(6)
C89 C88 C100 C129 -165.1(6)
C93 C88 C100 C129 11.3(10)
C119 N11 C100 C88 -176.8(6)
Ni2 N11 C100 C88 4.7(9)
C119 N11 C100 C129 0.2(7)
Ni2 N11 C100 C129 -178.3(5)
C71 C82 C101 C108 171.1(6)
N10 C82 C101 C108 -4.1(8)
C71 C82 C101 I2 -7.2(10)
N10 C82 C101 I2 177.6(5)
C111 C67 C102 C104 -4.8(8)
C83 C67 C102 C104 169.9(5)
C111 C67 C102 C137 177.6(6)
C83 C67 C102 C137 -7.7(9)
C67 C102 C104 C112 0.5(9)
C137 C102 C104 C112 178.2(6)
C82 N10 C105 C118 -172.3(7)
Ni2 N10 C105 C118 6.1(10)
C82 N10 C105 C108 0.3(7)
Ni2 N10 C105 C108 178.7(4)
C60 C86 C106 C75 -1.6(8)
N4 C75 C106 C86 2.1(8)
C83 C75 C106 C86 -171.8(6)
C77 C81 C107 C89 -4.1(7)
C85 C81 C107 C89 173.3(5)
N9 C89 C107 C81 3.6(7)
C88 C89 C107 C81 -168.7(6)
C82 C101 C108 C105 4.1(8)
I2 C101 C108 C105 -177.6(5)
C118 C105 C108 C101 170.1(7)
N10 C105 C108 C101 -2.9(8)
C99 C93 C110 C124 1.4(9)
C88 C93 C110 C124 -178.0(6)
C99 C93 C110 C134 178.5(6)
C88 C93 C110 C134 -0.9(9)
C112 C109 C111 C67 -0.5(10)
C112 C109 C111 C127 -178.0(7)
C102 C67 C111 C109 4.9(9)
C83 C67 C111 C109 -169.9(5)
C102 C67 C111 C127 -177.7(6)
C83 C67 C111 C127 7.5(9)
C111 C109 C112 C104 -3.7(10)
C111 C109 C112 C142 173.7(6)
C102 C104 C112 C109 3.7(9)
C102 C104 C112 C142 -173.6(6)
C78 C91 C113 C157 -71.0(10)
C92 C91 C113 C157 106.4(9)
C78 C91 C113 C147 165.5(7)
C92 C91 C113 C147 -17.1(10)
C78 C91 C113 C151 49.6(10)
C92 C91 C113 C151 -133.1(8)
C68 C97 C114 C115 -1.0(10)
C68 C97 C114 C143 -179.0(7)
C97 C114 C115 C96 0.3(10)
C143 C114 C115 C96 178.3(7)
C73 C96 C115 C114 0.7(9)
C117 C96 C115 C114 -177.1(6)
C93 C99 C116 C120 0.6(10)
C122 C99 C116 C120 -178.4(6)
N10 C105 C118 C126 8.4(11)
C108 C105 C118 C126 -163.4(7)
N10 C105 C118 C131 179.1(6)
C108 C105 C118 C131 7.3(10)
C100 N11 C119 C125 -167.8(7)
Ni2 N11 C119 C125 10.7(10)
C100 N11 C119 C133 1.7(7)
Ni2 N11 C119 C133 -179.8(5)
C99 C116 C120 C124 1.5(10)
C99 C116 C120 C145 -177.3(6)
C78 C79 C121 C164 164.7(9)
C70 C79 C121 C164 -15.0(12)
C78 C79 C121 C150 44.9(10)
C70 C79 C121 C150 -134.8(7)
C78 C79 C121 C161 -73.6(10)
C70 C79 C121 C161 106.7(9)
C126 N12 C123 C125 172.7(8)
Ni2 N12 C123 C125 -7.5(11)
C126 N12 C123 C138 -1.3(8)
Ni2 N12 C123 C138 178.5(5)
C116 C120 C124 C110 -2.2(10)
C145 C120 C124 C110 176.6(7)
C93 C110 C124 C120 0.8(10)
C134 C110 C124 C120 -176.5(7)
N11 C119 C125 C123 2.1(12)
C133 C119 C125 C123 -165.8(8)
N11 C119 C125 C144 175.0(8)
C133 C119 C125 C144 7.2(13)
N11 C119 C125 C171 172.5(10)
C133 C119 C125 C171 4.6(13)
N12 C123 C125 C119 -3.7(13)
C138 C123 C125 C119 169.4(7)
N12 C123 C125 C144 -177.0(8)
C138 C123 C125 C144 -4.0(13)
N12 C123 C125 C171 -171.7(11)
C138 C123 C125 C171 1.4(16)
C105 C118 C126 N12 -8.3(11)
C131 C118 C126 N12 -179.0(6)
C105 C118 C126 C146 164.6(7)
C131 C118 C126 C146 -6.0(11)
C123 N12 C126 C118 173.6(7)
Ni2 N12 C126 C118 -6.1(11)
C123 N12 C126 C146 -0.1(8)
Ni2 N12 C126 C146 -179.8(5)
C88 C100 C129 C133 174.8(7)
N11 C100 C129 C133 -2.2(8)
C139 C128 C131 C132 -1.2(13)
C152 C128 C131 C132 177.2(8)
C139 C128 C131 C118 178.1(8)
C152 C128 C131 C118 -3.5(13)
C126 C118 C131 C132 -97.4(9)
C105 C118 C131 C132 91.8(9)
C126 C118 C131 C128 83.2(10)
C105 C118 C131 C128 -87.5(9)
C128 C131 C132 C136 -0.1(12)
C118 C131 C132 C136 -179.5(7)
C128 C131 C132 C141 177.2(8)
C118 C131 C132 C141 -2.2(12)
C100 C129 C133 C119 3.1(9)
C125 C119 C133 C129 166.3(7)
N11 C119 C133 C129 -3.1(9)
C131 C132 C136 C140 0.7(13)
C141 C132 C136 C140 -176.6(8)
N12 C123 C138 C146 2.3(10)
C125 C123 C138 C146 -171.7(8)
C131 C128 C139 C140 2.0(13)
C152 C128 C139 C140 -176.4(9)
C132 C136 C140 C139 0.0(13)
C132 C136 C140 C148 179.3(9)
C128 C139 C140 C136 -1.4(13)
C128 C139 C140 C148 179.3(9)
C123 C138 C146 C126 -2.2(10)
C118 C126 C146 C138 -172.4(8)
N12 C126 C146 C138 1.5(10)
C144 C130 C135 C155 1(2)
C144 C130 C135 C149 -166.0(18)
C135 C130 C144 C156 -8(3)
C135 C130 C144 C125 -175.1(15)
C119 C125 C144 C130 53(2)
C123 C125 C144 C130 -133.5(17)
C119 C125 C144 C156 -114.7(18)
C123 C125 C144 C156 59(2)
C130 C135 C149 C153 63.8(19)
C155 C135 C149 C153 -102.8(19)
C130 C135 C149 C160 -174.4(15)
C155 C135 C149 C160 19(3)
C130 C135 C149 C166 -54(2)
C155 C135 C149 C166 139.7(18)
C130 C135 C155 C158 6(2)
C149 C135 C155 C158 171.6(15)
C130 C144 C156 C158 8(3)
C125 C144 C156 C158 175.6(14)
C144 C156 C158 C155 -1.0(19)
C144 C156 C158 C159 176.8(15)
C135 C155 C158 C156 -6(2)
C135 C155 C158 C159 176.3(14)
C156 C158 C159 C162 12.2(17)
C155 C158 C159 C162 -170.0(12)
C156 C158 C159 C165 -108.4(12)
C155 C158 C159 C165 69.4(15)
C156 C158 C159 C154 131.5(11)
C155 C158 C159 C154 -50.6(14)
C119 C125 C171 C181 99.4(12)
C123 C125 C171 C181 -91.2(15)
C119 C125 C171 C167 -77.0(19)
C123 C125 C171 C167 92.4(19)
C167 C171 C181 C170 0.0
C125 C171 C181 C170 -176(2)
C171 C181 C170 C169 0.0
C171 C181 C170 C183 142.1(19)
C181 C170 C169 C168 0.0
C183 C170 C169 C168 -153.2(15)
C170 C169 C168 C167 0.0
C170 C169 C168 C172 -176.2(17)
C169 C168 C167 C171 0.0
C172 C168 C167 C171 175.9(18)
C181 C171 C167 C168 0.0
C125 C171 C167 C168 176(2)
C167 C168 C172 C179 -87(3)
C169 C168 C172 C179 89(2)
C167 C168 C172 C182 24(2)
C169 C168 C172 C182 -160.2(16)
C167 C168 C172 C173 130.9(18)
C169 C168 C172 C173 -53.0(19)
C169 C170 C183 C177 -159.0(13)
C181 C170 C183 C177 53.6(17)
C169 C170 C183 C174 80.6(14)
C181 C170 C183 C174 -66.9(17)
C169 C170 C183 C178 -38.9(14)
C181 C170 C183 C178 173.6(16)
